data_7032574
loop_
_publ_author_name
'Bauer, Heiko'
'Gl\"ockner, Andreas'
'Tagne Kuate, Alain C.'
'Sch\"afer, Sebastian'
'Sun, Yu'
'Freytag, Matthias'
'Tamm, Matthias'
'Walter, Marc D.'
'Sitzmann, Helmut'

_publ_section_title
;
 How big is a Cp? Novel cycloheptatrienyl zirconium complexes with tri-,
 tetra- and pentasubstituted cyclopentadienyl ligands.
;
_journal_issue 42
_journal_name_full 'Dalton transactions (Cambridge, England : 2003)'
_journal_page_first 15818
_journal_page_last 15828
_journal_paper_doi 10.1039/c4dt01581a
_journal_volume 43
_journal_year 2014
_chemical_formula_sum 'C20 H22 Zr'
_chemical_formula_weight 353.60
_chemical_name_systematic
;
 ?
;
_space_group_IT_number 14
_symmetry_cell_setting monoclinic
_symmetry_space_group_name_Hall '-P 2ybc'
_symmetry_space_group_name_H-M 'P 1 21/c 1'
_atom_sites_solution_hydrogens geom
_atom_sites_solution_primary direct
_atom_sites_solution_secondary difmap
_audit_creation_method SHELXL-97
_cell_angle_alpha 90.00
_cell_angle_beta 100.431(2)
_cell_angle_gamma 90.00
_cell_formula_units_Z 4
_cell_length_a 12.2202(2)
_cell_length_b 11.4037(2)
_cell_length_c 11.7719(2)
_cell_measurement_reflns_used 7739
_cell_measurement_temperature 150(2)
_cell_measurement_theta_max 62.5244
_cell_measurement_theta_min 3.6747
_cell_volume 1613.37(5)
_computing_cell_refinement 'CrysAlis RED, Oxford Diffraction Ltd.'
_computing_data_collection 'CrysAlis CCD, Oxford Diffraction Ltd.'
_computing_data_reduction 'CrysAlis RED, Oxford Diffraction Ltd.'
_computing_structure_refinement 'SHELXL-97 (Sheldrick, 2008)'
_computing_structure_solution 'SIR92 (Giacovazzo et al., 1994)'
_diffrn_ambient_temperature 150(2)
_diffrn_detector_area_resol_mean 16.1399
_diffrn_measured_fraction_theta_full 0.999
_diffrn_measured_fraction_theta_max 0.999
_diffrn_measurement_device_type 'Xcalibur, Sapphire3, Gemini ultra'
_diffrn_measurement_method '\w scans'
_diffrn_radiation_monochromator mirror
_diffrn_radiation_source 'Enhance Ultra (Cu) X-ray Source'
_diffrn_radiation_type CuK\a
_diffrn_radiation_wavelength 1.54184
_diffrn_reflns_av_R_equivalents 0.0207
_diffrn_reflns_av_sigmaI/netI 0.0158
_diffrn_reflns_limit_h_max 14
_diffrn_reflns_limit_h_min -10
_diffrn_reflns_limit_k_max 13
_diffrn_reflns_limit_k_min -12
_diffrn_reflns_limit_l_max 13
_diffrn_reflns_limit_l_min -13
_diffrn_reflns_number 9749
_diffrn_reflns_theta_full 62.62
_diffrn_reflns_theta_max 62.62
_diffrn_reflns_theta_min 3.68
_exptl_absorpt_coefficient_mu 5.482
_exptl_absorpt_correction_T_max 1.00000
_exptl_absorpt_correction_T_min 0.53445
_exptl_absorpt_correction_type multi-scan
_exptl_absorpt_process_details
;
CrysAlisPro, Oxford Diffraction Ltd.,
Version 1.171.33.66 (release 28-04-2010 CrysAlis171 .NET)
(compiled Apr 28 2010,14:27:37)
Empirical absorption correction using spherical harmonics,
 implemented in SCALE3 ABSPACK scaling algorithm.
;
_exptl_crystal_colour violet
_exptl_crystal_density_diffrn 1.456
_exptl_crystal_density_method 'not measured'
_exptl_crystal_description 'transparent block'
_exptl_crystal_F_000 728
_exptl_crystal_size_max 0.23
_exptl_crystal_size_mid 0.17
_exptl_crystal_size_min 0.10
_refine_diff_density_max 0.289
_refine_diff_density_min -0.471
_refine_diff_density_rms 0.060
_refine_ls_extinction_method none
_refine_ls_goodness_of_fit_ref 1.136
_refine_ls_hydrogen_treatment mixed
_refine_ls_matrix_type full
_refine_ls_number_parameters 229
_refine_ls_number_reflns 2565
_refine_ls_number_restraints 36
_refine_ls_restrained_S_all 1.129
_refine_ls_R_factor_all 0.0220
_refine_ls_R_factor_gt 0.0208
_refine_ls_shift/su_max 0.001
_refine_ls_shift/su_mean 0.000
_refine_ls_structure_factor_coef Fsqd
_refine_ls_weighting_details 'calc w=1/[\s^2^(Fo^2^)+(0.0260P)^2^+1.2771P] where P=(Fo^2^+2Fc^2^)/3'
_refine_ls_weighting_scheme calc
_refine_ls_wR_factor_gt 0.0535
_refine_ls_wR_factor_ref 0.0540
_reflns_number_gt 2462
_reflns_number_total 2565
_reflns_threshold_expression >2\s(I)
_cod_data_source_file c4dt01581a2.cif
_cod_data_source_block 1292o
_cod_depositor_comments
;
The following automatic conversions were performed:

'_symmetry_cell_setting' value 'Monoclinic' changed to 'monoclinic'
according to
/usr/data/users/saulius/crontab/automatic-downloads/rss-feeds/RSC/lib/dictionaries/cif_core.dic
dictionary named 'cif_core.dic' version 2.4.2 from 2011-04-26.

Automatic conversion script
Id: cif_fix_values 2281 2013-09-26 08:29:07Z andrius 

 Adding full bibliography for 7032574--7032578.cif.
;
_cod_original_sg_symbol_H-M 'P 21/c'
_cod_database_code 7032574

loop_
_symmetry_equiv_pos_as_xyz
'x, y, z'
'-x, y+1/2, -z+1/2'
'-x, -y, -z'
'x, -y-1/2, z-1/2'

loop_
_atom_site_label
_atom_site_type_symbol
_atom_site_fract_x
_atom_site_fract_y
_atom_site_fract_z
_atom_site_U_iso_or_equiv
_atom_site_adp_type
_atom_site_occupancy
_atom_site_symmetry_multiplicity
_atom_site_calc_flag
_atom_site_refinement_flags
C1 C 0.1547(2) 0.3655(2) 1.0098(2) 0.0289(5) Uani 1 1 d D
C2 C 0.2640(2) 0.4082(2) 1.05084(19) 0.0280(5) Uani 1 1 d D
C3 C 0.3632(2) 0.3874(2) 1.0060(2) 0.0274(5) Uani 1 1 d D
C4 C 0.37637(19) 0.3189(2) 0.9083(2) 0.0261(5) Uani 1 1 d D
C5 C 0.29516(19) 0.25295(19) 0.83343(19) 0.0232(5) Uani 1 1 d D
C6 C 0.1803(2) 0.2400(2) 0.8360(2) 0.0253(5) Uani 1 1 d D
C7 C 0.1172(2) 0.2901(2) 0.9141(2) 0.0279(5) Uani 1 1 d D
C8 C 0.21117(17) 0.64559(18) 0.77789(17) 0.0163(4) Uani 1 1 d .
C9 C 0.11013(18) 0.58924(19) 0.72774(19) 0.0199(5) Uani 1 1 d D
C10 C 0.13055(18) 0.49942(19) 0.65218(18) 0.0205(5) Uani 1 1 d D
C11 C 0.24581(18) 0.50087(18) 0.64891(16) 0.0179(4) Uani 1 1 d .
C12 C 0.29692(18) 0.59176(18) 0.72631(17) 0.0159(4) Uani 1 1 d .
C13 C 0.41446(18) 0.61006(19) 0.73717(18) 0.0191(5) Uani 1 1 d .
H13 H 0.4505 0.6699 0.7864 0.023 Uiso 1 1 calc R
C14 C 0.47421(19) 0.5406(2) 0.6759(2) 0.0241(5) Uani 1 1 d .
H14 H 0.5521 0.5530 0.6835 0.029 Uiso 1 1 calc R
C15 C 0.4233(2) 0.4505(2) 0.6015(2) 0.0269(5) Uani 1 1 d .
H15 H 0.4676 0.4037 0.5608 0.032 Uiso 1 1 calc R
C16 C 0.3123(2) 0.43014(19) 0.58766(19) 0.0242(5) Uani 1 1 d .
H16 H 0.2791 0.3695 0.5377 0.029 Uiso 1 1 calc R
C17 C 0.22229(18) 0.7511(2) 0.85852(18) 0.0213(5) Uani 1 1 d .
C18 C 0.2428(2) 0.8608(2) 0.7889(2) 0.0365(6) Uani 1 1 d .
H18A H 0.3106 0.8499 0.7566 0.055 Uiso 1 1 calc R
H18B H 0.2514 0.9295 0.8397 0.055 Uiso 1 1 calc R
H18C H 0.1794 0.8728 0.7259 0.055 Uiso 1 1 calc R
C19 C 0.3184(2) 0.7370(2) 0.96108(19) 0.0275(5) Uani 1 1 d .
H19A H 0.3045 0.6688 1.0070 0.041 Uiso 1 1 calc R
H19B H 0.3240 0.8076 1.0093 0.041 Uiso 1 1 calc R
H19C H 0.3881 0.7257 0.9325 0.041 Uiso 1 1 calc R
C20 C 0.1154(2) 0.7681(3) 0.9072(3) 0.0405(7) Uani 1 1 d .
H20A H 0.0539 0.7867 0.8441 0.061 Uiso 1 1 calc R
H20B H 0.1256 0.8327 0.9631 0.061 Uiso 1 1 calc R
H20C H 0.0984 0.6959 0.9457 0.061 Uiso 1 1 calc R
Zr1 Zr 0.222837(14) 0.438221(15) 0.849738(14) 0.01693(8) Uani 1 1 d .
H1 H 0.0990(19) 0.393(3) 1.046(2) 0.042(8) Uiso 1 1 d D
H2 H 0.271(2) 0.458(2) 1.115(2) 0.039(8) Uiso 1 1 d D
H3 H 0.4231(19) 0.433(2) 1.040(3) 0.047(9) Uiso 1 1 d D
H4 H 0.4453(15) 0.328(2) 0.887(2) 0.034(7) Uiso 1 1 d D
H5 H 0.315(2) 0.221(2) 0.7677(17) 0.029(7) Uiso 1 1 d D
H6 H 0.1376(18) 0.202(2) 0.7708(16) 0.024(6) Uiso 1 1 d D
H7 H 0.0401(13) 0.281(2) 0.896(2) 0.037(7) Uiso 1 1 d D
H9 H 0.0408(15) 0.606(2) 0.746(2) 0.023(6) Uiso 1 1 d D
H10 H 0.0802(18) 0.4466(19) 0.609(2) 0.027(7) Uiso 1 1 d D

loop_
_atom_site_aniso_label
_atom_site_aniso_U_11
_atom_site_aniso_U_22
_atom_site_aniso_U_33
_atom_site_aniso_U_23
_atom_site_aniso_U_13
_atom_site_aniso_U_12
C1 0.0381(14) 0.0291(13) 0.0238(12) 0.0062(10) 0.0167(11) 0.0017(11)
C2 0.0486(16) 0.0214(12) 0.0134(11) 0.0008(9) 0.0038(10) -0.0015(11)
C3 0.0298(13) 0.0250(12) 0.0228(12) 0.0059(10) -0.0073(10) -0.0043(10)
C4 0.0223(12) 0.0261(12) 0.0301(13) 0.0083(10) 0.0049(10) 0.0053(10)
C5 0.0324(13) 0.0180(11) 0.0199(11) 0.0023(9) 0.0067(9) 0.0060(10)
C6 0.0339(13) 0.0190(11) 0.0210(11) 0.0006(9) -0.0006(10) -0.0046(10)
C7 0.0261(13) 0.0303(13) 0.0286(12) 0.0063(10) 0.0086(10) -0.0069(10)
C8 0.0206(11) 0.0144(10) 0.0135(10) 0.0033(8) 0.0025(8) 0.0007(8)
C9 0.0183(11) 0.0198(11) 0.0212(11) 0.0056(9) 0.0021(9) 0.0021(9)
C10 0.0247(11) 0.0191(11) 0.0146(10) 0.0034(9) -0.0044(9) -0.0047(9)
C11 0.0290(11) 0.0149(10) 0.0097(10) 0.0032(8) 0.0028(8) -0.0037(9)
C12 0.0238(11) 0.0125(10) 0.0110(10) 0.0028(8) 0.0025(8) 0.0000(8)
C13 0.0233(11) 0.0176(11) 0.0169(10) 0.0017(8) 0.0044(9) -0.0034(9)
C14 0.0241(12) 0.0241(12) 0.0260(12) 0.0041(10) 0.0100(9) 0.0000(9)
C15 0.0391(14) 0.0213(12) 0.0251(12) 0.0009(9) 0.0191(11) 0.0046(10)
C16 0.0425(15) 0.0172(11) 0.0144(11) -0.0031(8) 0.0096(10) -0.0047(10)
C17 0.0256(12) 0.0157(11) 0.0230(12) -0.0033(9) 0.0055(9) 0.0006(9)
C18 0.0570(17) 0.0163(12) 0.0343(14) -0.0008(10) 0.0033(12) -0.0015(11)
C19 0.0356(13) 0.0266(12) 0.0199(11) -0.0077(10) 0.0044(10) -0.0005(10)
C20 0.0333(14) 0.0414(15) 0.0491(16) -0.0231(13) 0.0141(12) 0.0031(12)
Zr1 0.02150(12) 0.01586(12) 0.01386(12) 0.00407(7) 0.00438(8) 0.00199(7)

loop_
_atom_type_symbol
_atom_type_description
_atom_type_scat_dispersion_real
_atom_type_scat_dispersion_imag
_atom_type_scat_source
C C 0.0181 0.0091 'International Tables Vol C Tables 4.2.6.8 and 6.1.1.4'
H H 0.0000 0.0000 'International Tables Vol C Tables 4.2.6.8 and 6.1.1.4'
Zr Zr -0.1862 2.2449 'International Tables Vol C Tables 4.2.6.8 and 6.1.1.4'

loop_
_geom_angle_atom_site_label_1
_geom_angle_atom_site_label_2
_geom_angle_atom_site_label_3
_geom_angle
C2 C1 C7 128.5(2)
C2 C1 Zr1 72.74(13)
C7 C1 Zr1 71.85(13)
C2 C1 H1 116.7(19)
C7 C1 H1 114.7(19)
Zr1 C1 H1 130.6(19)
C1 C2 C3 128.8(2)
C1 C2 Zr1 72.03(13)
C3 C2 Zr1 72.15(13)
C1 C2 H2 115.1(17)
C3 C2 H2 116.1(17)
Zr1 C2 H2 134.0(19)
C4 C3 C2 128.2(2)
C4 C3 Zr1 71.10(13)
C2 C3 Zr1 72.55(13)
C4 C3 H3 118(2)
C2 C3 H3 113.7(19)
Zr1 C3 H3 127.3(19)
C5 C4 C3 128.6(2)
C5 C4 Zr1 71.88(13)
C3 C4 Zr1 73.38(13)
C5 C4 H4 117.4(17)
C3 C4 H4 113.4(17)
Zr1 C4 H4 125.1(17)
C6 C5 C4 128.8(2)
C6 C5 Zr1 72.47(13)
C4 C5 Zr1 72.48(13)
C6 C5 H5 112.9(16)
C4 C5 H5 117.8(16)
Zr1 C5 H5 126.5(16)
C5 C6 C7 128.8(2)
C5 C6 Zr1 71.89(13)
C7 C6 Zr1 72.80(13)
C5 C6 H6 115.6(15)
C7 C6 H6 114.9(15)
Zr1 C6 H6 125.6(15)
C6 C7 C1 128.2(2)
C6 C7 Zr1 71.61(13)
C1 C7 Zr1 72.66(13)
C6 C7 H7 117.2(17)
C1 C7 H7 114.1(17)
Zr1 C7 H7 126.8(18)
C9 C8 C12 106.00(18)
C9 C8 C17 126.05(19)
C12 C8 C17 127.57(18)
C9 C8 Zr1 72.89(12)
C12 C8 Zr1 74.86(11)
C17 C8 Zr1 122.79(13)
C10 C9 C8 110.56(19)
C10 C9 Zr1 73.66(12)
C8 C9 Zr1 74.05(12)
C10 C9 H9 124.7(16)
C8 C9 H9 124.6(15)
Zr1 C9 H9 116.1(15)
C9 C10 C11 107.43(19)
C9 C10 Zr1 73.52(12)
C11 C10 Zr1 75.20(11)
C9 C10 H10 129.3(16)
C11 C10 H10 123.3(16)
Zr1 C10 H10 117.8(16)
C10 C11 C16 131.8(2)
C10 C11 C12 108.04(19)
C16 C11 C12 120.2(2)
C10 C11 Zr1 72.09(11)
C16 C11 Zr1 118.73(14)
C12 C11 Zr1 73.87(11)
C13 C12 C8 133.94(19)
C13 C12 C11 118.18(19)
C8 C12 C11 107.88(18)
C13 C12 Zr1 120.23(14)
C8 C12 Zr1 72.01(11)
C11 C12 Zr1 73.06(11)
C14 C13 C12 119.4(2)
C14 C13 H13 120.3
C12 C13 H13 120.3
C13 C14 C15 121.9(2)
C13 C14 H14 119.0
C15 C14 H14 119.0
C16 C15 C14 121.0(2)
C16 C15 H15 119.5
C14 C15 H15 119.5
C15 C16 C11 119.4(2)
C15 C16 H16 120.3
C11 C16 H16 120.3
C8 C17 C20 110.36(18)
C8 C17 C19 112.18(18)
C20 C17 C19 107.58(19)
C8 C17 C18 108.32(17)
C20 C17 C18 109.2(2)
C19 C17 C18 109.2(2)
C17 C18 H18A 109.5
C17 C18 H18B 109.5
H18A C18 H18B 109.5
C17 C18 H18C 109.5
H18A C18 H18C 109.5
H18B C18 H18C 109.5
C17 C19 H19A 109.5
C17 C19 H19B 109.5
H19A C19 H19B 109.5
C17 C19 H19C 109.5
H19A C19 H19C 109.5
H19B C19 H19C 109.5
C17 C20 H20A 109.5
C17 C20 H20B 109.5
H20A C20 H20B 109.5
C17 C20 H20C 109.5
H20A C20 H20C 109.5
H20B C20 H20C 109.5
C5 Zr1 C6 35.64(8)
C5 Zr1 C4 35.65(8)
C6 Zr1 C4 66.90(9)
C5 Zr1 C7 66.90(8)
C6 Zr1 C7 35.60(9)
C4 Zr1 C7 86.80(8)
C5 Zr1 C1 86.58(8)
C6 Zr1 C1 66.66(8)
C4 Zr1 C1 86.54(8)
C7 Zr1 C1 35.49(9)
C5 Zr1 C3 66.66(8)
C6 Zr1 C3 86.39(8)
C4 Zr1 C3 35.52(9)
C7 Zr1 C3 86.33(8)
C1 Zr1 C3 66.35(9)
C5 Zr1 C2 86.28(8)
C6 Zr1 C2 86.16(8)
C4 Zr1 C2 66.53(9)
C7 Zr1 C2 66.35(8)
C1 Zr1 C2 35.23(9)
C3 Zr1 C2 35.30(9)
C5 Zr1 C9 139.78(8)
C6 Zr1 C9 122.68(8)
C4 Zr1 C9 155.48(8)
C7 Zr1 C9 114.00(8)
C1 Zr1 C9 117.89(8)
C3 Zr1 C9 150.54(8)
C2 Zr1 C9 132.48(8)
C5 Zr1 C10 107.07(8)
C6 Zr1 C10 98.62(8)
C4 Zr1 C10 130.26(8)
C7 Zr1 C10 108.77(8)
C1 Zr1 C10 132.99(8)
C3 Zr1 C10 160.42(8)
C2 Zr1 C10 163.09(9)
C9 Zr1 C10 32.81(7)
C5 Zr1 C8 146.45(7)
C6 Zr1 C8 153.87(7)
C4 Zr1 C8 130.34(8)
C7 Zr1 C8 142.29(8)
C1 Zr1 C8 126.71(8)
C3 Zr1 C8 119.05(7)
C2 Zr1 C8 117.72(7)
C9 Zr1 C8 33.05(7)
C10 Zr1 C8 55.45(7)
C5 Zr1 C11 94.11(7)
C6 Zr1 C11 105.72(7)
C4 Zr1 C11 102.85(8)
C7 Zr1 C11 131.91(8)
C1 Zr1 C11 164.78(8)
C3 Zr1 C11 127.72(8)
C2 Zr1 C11 159.99(8)
C9 Zr1 C11 53.87(7)
C10 Zr1 C11 32.71(7)
C8 Zr1 C11 55.13(7)
C5 Zr1 C12 113.62(7)
C6 Zr1 C12 136.84(7)
C4 Zr1 C12 102.78(8)
C7 Zr1 C12 163.39(8)
C1 Zr1 C12 156.49(8)
C3 Zr1 C12 109.39(8)
C2 Zr1 C12 129.86(8)
C9 Zr1 C12 53.98(7)
C10 Zr1 C12 54.71(7)
C8 Zr1 C12 33.12(7)
C11 Zr1 C12 33.07(7)

loop_
_geom_bond_atom_site_label_1
_geom_bond_atom_site_label_2
_geom_bond_distance
C1 C2 1.422(4)
C1 C7 1.426(4)
C1 Zr1 2.345(2)
C1 H1 0.925(16)
C2 C3 1.426(4)
C2 Zr1 2.354(2)
C2 H2 0.932(16)
C3 C4 1.424(4)
C3 Zr1 2.349(2)
C3 H3 0.930(16)
C4 C5 1.417(3)
C4 Zr1 2.319(2)
C4 H4 0.929(16)
C5 C6 1.417(3)
C5 Zr1 2.312(2)
C5 H5 0.929(15)
C6 C7 1.423(3)
C6 Zr1 2.319(2)
C6 H6 0.949(15)
C7 Zr1 2.334(2)
C7 H7 0.932(16)
C8 C9 1.422(3)
C8 C12 1.440(3)
C8 C17 1.523(3)
C8 Zr1 2.507(2)
C9 C10 1.408(3)
C9 Zr1 2.492(2)
C9 H9 0.932(15)
C10 C11 1.416(3)
C10 Zr1 2.494(2)
C10 H10 0.942(15)
C11 C16 1.429(3)
C11 C12 1.445(3)
C11 Zr1 2.5335(19)
C12 C13 1.434(3)
C12 Zr1 2.544(2)
C13 C14 1.368(3)
C13 H13 0.9500
C14 C15 1.419(3)
C14 H14 0.9500
C15 C16 1.356(4)
C15 H15 0.9500
C16 H16 0.9500
C17 C20 1.531(3)
C17 C19 1.533(3)
C17 C18 1.541(3)
C18 H18A 0.9800
C18 H18B 0.9800
C18 H18C 0.9800
C19 H19A 0.9800
C19 H19B 0.9800
C19 H19C 0.9800
C20 H20A 0.9800
C20 H20B 0.9800
C20 H20C 0.9800
